data_2008051
loop_
_publ_author_name
'Mentes, Ayfer'
'Fawcett, John'
'Kemmitt, Raymond D. W.'
'Russell, David R.'

_publ_section_title
;
 Molybdenum--tetracarbonyl complexes with Schiff base ligands
;
_journal_issue 1
_journal_name_full 'Acta Crystallographica Section C'
_journal_page_first 48
_journal_page_last 50
_journal_paper_doi 10.1107/S0108270198011433
_journal_volume 55
_journal_year 1999
_chemical_formula_iupac '[Mo (C8 H10 N2) (C O)4]'
_chemical_formula_moiety 'C12 H10 Mo N2 O4'
_chemical_formula_sum 'C12 H10 Mo N2 O4'
_chemical_formula_weight 342.16
_chemical_name_systematic
;
 ?
;
_space_group_IT_number 2
_symmetry_cell_setting triclinic
_symmetry_space_group_name_Hall '-P 1'
_symmetry_space_group_name_H-M 'P -1'
_audit_creation_method SHELXL
_cell_angle_alpha 107.620(10)
_cell_angle_beta 104.610(10)
_cell_angle_gamma 90.310(10)
_cell_formula_units_Z 4
_cell_length_a 8.951(2)
_cell_length_b 12.802(2)
_cell_length_c 12.879(2)
_cell_measurement_reflns_used 35
_cell_measurement_temperature 293(2)
_cell_measurement_theta_max 12.5
_cell_measurement_theta_min 4.9
_cell_volume 1355.7(4)
_computing_cell_refinement XSCANS
_computing_data_collection 'XSCANS (Fait, 1991)'
_computing_data_reduction XSCANS
_computing_molecular_graphics 'XP in SHELXTL/PC'
_computing_publication_material 'XCIF in SHELXTL/PC'
_computing_structure_refinement 'XL in SHELXTL/PC'
_computing_structure_solution 'XS in SHELXTL/PC (Sheldrick, 1996)'
_diffrn_ambient_temperature 293(2)
_diffrn_measurement_device 'Siemens P4'
_diffrn_measurement_method \w
_diffrn_radiation_monochromator graphite
_diffrn_radiation_source 'fine-focus sealed tube'
_diffrn_radiation_type MoK\a
_diffrn_radiation_wavelength 0.71073
_diffrn_reflns_av_R_equivalents 0.022
_diffrn_reflns_av_sigmaI/netI 0.0367
_diffrn_reflns_limit_h_max 10
_diffrn_reflns_limit_h_min -1
_diffrn_reflns_limit_k_max 13
_diffrn_reflns_limit_k_min -13
_diffrn_reflns_limit_l_max 14
_diffrn_reflns_limit_l_min -14
_diffrn_reflns_number 5077
_diffrn_reflns_theta_max 24
_diffrn_reflns_theta_min 2.52
_diffrn_standards_decay_% <1
_diffrn_standards_interval_count 100
_diffrn_standards_number 3
_exptl_absorpt_coefficient_mu 0.978
_exptl_absorpt_correction_T_max 0.86
_exptl_absorpt_correction_T_min 0.75
_exptl_absorpt_correction_type '\y scan'
_exptl_absorpt_process_details '(XEMP in SHELXTL/PC; Sheldrick, 1996)'
_exptl_crystal_colour 'dark red'
_exptl_crystal_density_diffrn 1.676
_exptl_crystal_density_method 'not measured'
_exptl_crystal_description block
_exptl_crystal_F_000 680
_exptl_crystal_size_max 0.48
_exptl_crystal_size_mid 0.24
_exptl_crystal_size_min 0.18
_refine_diff_density_max 0.68
_refine_diff_density_min -0.30
_refine_ls_extinction_method none
_refine_ls_goodness_of_fit_all 1.071
_refine_ls_goodness_of_fit_obs 1.102
_refine_ls_hydrogen_treatment 'H atoms: see below'
_refine_ls_matrix_type full
_refine_ls_number_parameters 343
_refine_ls_number_reflns 4175
_refine_ls_number_restraints 0
_refine_ls_restrained_S_all 1.071
_refine_ls_restrained_S_obs 1.102
_refine_ls_R_factor_all 0.044
_refine_ls_R_factor_obs 0.033
_refine_ls_shift/esd_max 0.001
_refine_ls_shift/esd_mean 0.000
_refine_ls_structure_factor_coef Fsqd
_refine_ls_weighting_details 'w = 1/[\s^2^(Fo^2^)+(0.035P)^2^+0.830P] where P = (Fo^2^+2Fc^2^)/3'
_refine_ls_weighting_scheme calc
_refine_ls_wR_factor_all 0.085
_refine_ls_wR_factor_obs 0.079
_reflns_number_observed 3482
_reflns_number_total 4175
_reflns_observed_criterion I>2\s(I)
_cod_data_source_file bm1268.cif
_cod_data_source_block 1
_cod_depositor_comments
;
The following automatic conversions were performed:

'_refine_ls_weighting_scheme' value 'calc w =
1/[\s^2^(Fo^2^)+(0.035P)^2^+0.830P] where P = (Fo^2^+2Fc^2^)/3' was
changed to 'calc'. New tag '_refine_ls_weighting_details' was
created. The value of the new tag was set to 'w =
1/[\s^2^(Fo^2^)+(0.035P)^2^+0.830P] where P = (Fo^2^+2Fc^2^)/3'.

Automatic conversion script
Id: cif_fix_values 3143 2015-03-26 13:38:13Z robertas 
;
_cod_database_code 2008051

loop_
_symmetry_equiv_pos_as_xyz
'x, y, z'
'-x, -y, -z'

loop_
_atom_site_aniso_label
_atom_site_aniso_U_11
_atom_site_aniso_U_22
_atom_site_aniso_U_33
_atom_site_aniso_U_12
_atom_site_aniso_U_13
_atom_site_aniso_U_23
Mo1 0.0404(2) 0.0598(2) 0.0389(2) -0.0032(2) 0.0115(2) 0.0102(2)
N1 0.053(2) 0.058(2) 0.038(2) -0.004(2) 0.015(2) 0.015(2)
N2 0.051(2) 0.054(2) 0.036(2) -0.007(2) 0.013(2) 0.0107(15)
C1 0.056(3) 0.072(3) 0.055(3) 0.005(3) 0.013(2) 0.003(2)
O1 0.095(3) 0.087(3) 0.105(3) 0.040(2) 0.012(2) 0.020(2)
C2 0.047(2) 0.053(2) 0.052(3) 0.008(2) 0.016(2) 0.017(2)
O2 0.082(2) 0.083(2) 0.044(2) 0.020(2) 0.013(2) 0.012(2)
C3 0.053(3) 0.075(3) 0.056(3) -0.006(2) 0.019(2) 0.012(2)
O3 0.062(2) 0.119(3) 0.110(3) -0.034(2) 0.023(2) 0.023(2)
C4 0.047(3) 0.126(5) 0.053(3) -0.007(3) 0.014(2) 0.010(3)
O4 0.089(3) 0.242(6) 0.057(2) -0.011(3) 0.036(2) -0.003(3)
C5 0.051(3) 0.066(3) 0.034(2) 0.003(2) 0.017(2) 0.014(2)
C6 0.060(3) 0.090(4) 0.068(3) 0.023(3) 0.022(2) 0.025(3)
C7 0.076(3) 0.066(3) 0.061(3) -0.008(3) 0.016(3) 0.020(2)
C8 0.040(2) 0.068(3) 0.032(2) -0.001(2) 0.011(2) 0.011(2)
C9 0.050(3) 0.079(3) 0.053(3) -0.006(2) 0.013(2) 0.017(2)
C10 0.059(3) 0.089(4) 0.062(3) -0.019(3) 0.011(2) 0.018(3)
C11 0.090(4) 0.067(3) 0.062(3) -0.022(3) 0.020(3) 0.021(2)
C12 0.064(3) 0.064(3) 0.048(2) -0.005(2) 0.011(2) 0.017(2)
Mo2 0.0483(2) 0.0490(2) 0.0335(2) -0.0079(2) 0.0123(2) 0.00673(15)
N1A 0.059(2) 0.046(2) 0.037(2) -0.010(2) 0.006(2) 0.0047(14)
N2A 0.049(2) 0.056(2) 0.038(2) -0.008(2) 0.012(2) 0.0072(15)
C1A 0.057(3) 0.059(3) 0.043(2) -0.009(2) 0.013(2) 0.007(2)
O1A 0.097(3) 0.088(2) 0.055(2) -0.007(2) 0.009(2) 0.035(2)
C2A 0.072(3) 0.067(3) 0.044(2) -0.018(2) 0.024(2) 0.002(2)
O2A 0.126(3) 0.091(3) 0.064(2) -0.050(3) 0.029(2) -0.020(2)
C3A 0.059(3) 0.060(3) 0.044(2) -0.011(2) 0.014(2) 0.008(2)
O3A 0.069(2) 0.101(3) 0.082(2) 0.004(2) 0.041(2) 0.014(2)
C4A 0.059(3) 0.057(3) 0.043(2) -0.005(2) 0.017(2) 0.012(2)
O4A 0.087(3) 0.065(2) 0.075(2) -0.026(2) 0.015(2) 0.000(2)
C5A 0.074(3) 0.047(2) 0.038(2) -0.014(2) 0.014(2) 0.004(2)
C6A 0.111(5) 0.090(4) 0.055(3) -0.005(3) 0.025(3) 0.032(3)
C7A 0.069(3) 0.073(3) 0.059(3) 0.003(3) 0.004(2) 0.022(2)
C8A 0.062(3) 0.050(2) 0.041(2) -0.020(2) 0.018(2) 0.001(2)
C9A 0.081(4) 0.067(3) 0.055(3) -0.015(3) 0.030(3) 0.006(2)
C10A 0.067(3) 0.084(4) 0.080(4) -0.013(3) 0.040(3) 0.007(3)
C11A 0.057(3) 0.086(4) 0.079(4) 0.001(3) 0.023(3) 0.013(3)
C12A 0.058(3) 0.074(3) 0.057(3) 0.001(2) 0.015(2) 0.014(2)

loop_
_atom_site_label
_atom_site_fract_x
_atom_site_fract_y
_atom_site_fract_z
_atom_site_U_iso_or_equiv
_atom_site_thermal_displace_type
_atom_site_calc_flag
_atom_site_refinement_flags
_atom_site_occupancy
_atom_site_disorder_group
_atom_site_type_symbol
Mo1 0.44972(4) 0.19218(3) 0.25296(3) 0.04745(12) Uani d . 1 . Mo
N1 0.6221(4) 0.0760(3) 0.2965(3) 0.0493(8) Uani d . 1 . N
N2 0.6882(4) 0.2783(3) 0.3048(2) 0.0475(8) Uani d . 1 . N
C1 0.3319(6) 0.3100(4) 0.2149(4) 0.0656(12) Uani d . 1 . C
O1 0.2669(5) 0.3797(3) 0.1903(4) 0.1011(13) Uani d . 1 . O
C2 0.4229(5) 0.1241(3) 0.0854(4) 0.0500(10) Uani d . 1 . C
O2 0.3851(4) 0.0850(3) -0.0104(3) 0.0725(9) Uani d . 1 . O
C3 0.2553(5) 0.1041(4) 0.2191(4) 0.0629(12) Uani d . 1 . C
O3 0.1404(4) 0.0513(3) 0.1983(4) 0.0999(13) Uani d . 1 . O
C4 0.4225(5) 0.2543(5) 0.4132(4) 0.079(2) Uani d . 1 . C
O4 0.3877(5) 0.2868(5) 0.4949(3) 0.138(2) Uani d . 1 . O
C5 0.7678(5) 0.1076(4) 0.3303(3) 0.0499(10) Uani d . 1 . C
C6 0.8935(6) 0.0385(4) 0.3647(4) 0.0713(13) Uani d . 1 . C
H6A 0.8485(6) -0.0331(4) 0.3555(4) 0.107 Uiso calc R 1 . H
H6B 0.9486(6) 0.0729(4) 0.4425(4) 0.107 Uiso calc R 1 . H
H6C 0.9638(6) 0.0313(4) 0.3182(4) 0.107 Uiso calc R 1 . H
C7 0.5721(6) -0.0379(4) 0.2842(4) 0.0683(13) Uani d . 1 . C
H7A 0.4611(6) -0.0492(4) 0.2585(4) 0.102 Uiso calc R 1 . H
H7B 0.6065(6) -0.0506(4) 0.3559(4) 0.102 Uiso calc R 1 . H
H7C 0.6161(6) -0.0880(4) 0.2302(4) 0.102 Uiso calc R 1 . H
C8 0.8084(5) 0.2213(4) 0.3371(3) 0.0475(10) Uani d . 1 . C
C9 0.9611(5) 0.2690(4) 0.3733(4) 0.0615(12) Uani d . 1 . C
H9A 1.0427(5) 0.2291(4) 0.3956(4) 0.074 Uiso calc R 1 . H
C10 0.9890(6) 0.3728(5) 0.3756(4) 0.0721(14) Uani d . 1 . C
H10A 1.0903(6) 0.4046(5) 0.3981(4) 0.087 Uiso calc R 1 . H
C11 0.8680(7) 0.4318(4) 0.3447(4) 0.0729(14) Uani d . 1 . C
H11A 0.8863(7) 0.5041(4) 0.3469(4) 0.088 Uiso calc R 1 . H
C12 0.7177(6) 0.3824(4) 0.3101(4) 0.0599(11) Uani d . 1 . C
H12A 0.6354(6) 0.4228(4) 0.2900(4) 0.072 Uiso calc R 1 . H
Mo2 0.14054(4) 0.70111(3) 0.25407(3) 0.04484(12) Uani d . 1 . Mo
N1A 0.0827(4) 0.7682(3) 0.1090(3) 0.0505(8) Uani d . 1 . N
N2A 0.3336(4) 0.6748(3) 0.1703(3) 0.0494(8) Uani d . 1 . N
C1A 0.2207(5) 0.6285(4) 0.3681(4) 0.0548(11) Uani d . 1 . C
O1A 0.2681(4) 0.5830(3) 0.4326(3) 0.0791(10) Uani d . 1 . O
C2A 0.2473(6) 0.8465(4) 0.3670(4) 0.0630(12) Uani d . 1 . C
O2A 0.2987(5) 0.9265(3) 0.4352(3) 0.1035(14) Uani d . 1 . O
C3A -0.0346(5) 0.7356(4) 0.3187(3) 0.0567(11) Uani d . 1 . C
O3A -0.1367(4) 0.7571(3) 0.3597(3) 0.0836(10) Uani d . 1 . O
C4A 0.0154(5) 0.5566(4) 0.1557(3) 0.0532(10) Uani d . 1 . C
O4A -0.0641(4) 0.4782(3) 0.1077(3) 0.0823(10) Uani d . 1 . O
C5A 0.1758(6) 0.7617(3) 0.0471(3) 0.0551(11) Uani d . 1 . C
C6A 0.1482(7) 0.8038(4) -0.0523(4) 0.082(2) Uani d . 1 . C
H6AA 0.0512(7) 0.8362(4) -0.0612(4) 0.124 Uiso calc R 1 . H
H6AB 0.1452(7) 0.7440(4) -0.1194(4) 0.124 Uiso calc R 1 . H
H6AC 0.2305(7) 0.8582(4) -0.0399(4) 0.124 Uiso calc R 1 . H
C7A -0.0651(6) 0.8158(4) 0.0804(4) 0.0691(13) Uani d . 1 . C
H7AA -0.1221(6) 0.8151(4) 0.1341(4) 0.104 Uiso calc R 1 . H
H7AB -0.1245(6) 0.7732(4) 0.0060(4) 0.104 Uiso calc R 1 . H
H7AC -0.0453(6) 0.8902(4) 0.0822(4) 0.104 Uiso calc R 1 . H
C8A 0.3177(5) 0.7082(3) 0.0782(3) 0.0533(11) Uani d . 1 . C
C9A 0.4307(6) 0.6904(4) 0.0189(4) 0.0688(13) Uani d . 1 . C
H9AA 0.4178(6) 0.7120(4) -0.0454(4) 0.083 Uiso calc R 1 . H
C10A 0.5587(6) 0.6420(4) 0.0546(5) 0.078(2) Uani d . 1 . C
H10B 0.6343(6) 0.6303(4) 0.0153(5) 0.093 Uiso calc R 1 . H
C11A 0.5763(6) 0.6104(4) 0.1485(5) 0.0761(14) Uani d . 1 . C
H11B 0.6643(6) 0.5776(4) 0.1746(5) 0.091 Uiso calc R 1 . H
C12A 0.4613(6) 0.6280(4) 0.2043(4) 0.0647(12) Uani d . 1 . C
H12C 0.4737(6) 0.6062(4) 0.2684(4) 0.078 Uiso calc R 1 . H

loop_
_atom_type_symbol
_atom_type_description
_atom_type_scat_dispersion_real
_atom_type_scat_dispersion_imag
_atom_type_scat_source
C C 0.0033 0.0016 'International Tables Vol C Tables 4.2.6.8 and 6.1.1.4'
H H 0.0000 0.0000 'International Tables Vol C Tables 4.2.6.8 and 6.1.1.4'
N N 0.0061 0.0033 'International Tables Vol C Tables 4.2.6.8 and 6.1.1.4'
O O 0.0106 0.0060 'International Tables Vol C Tables 4.2.6.8 and 6.1.1.4'
Mo Mo -1.6832 0.6857 'International Tables Vol C Tables 4.2.6.8 and 6.1.1.4'

loop_
_geom_angle_atom_site_label_1
_geom_angle_atom_site_label_2
_geom_angle_atom_site_label_3
_geom_angle
C3 Mo1 C1 89.2(2)
C3 Mo1 C2 82.6(2)
C1 Mo1 C2 86.5(2)
C3 Mo1 C4 85.4(2)
C1 Mo1 C4 87.9(2)
C2 Mo1 C4 166.8(2)
C3 Mo1 N1 101.2(2)
C1 Mo1 N1 169.5(2)
C2 Mo1 N1 92.90(14)
C4 Mo1 N1 94.8(2)
C3 Mo1 N2 172.2(2)
C1 Mo1 N2 98.2(2)
C2 Mo1 N2 100.23(14)
C4 Mo1 N2 92.4(2)
N1 Mo1 N2 71.55(12)
C5 N1 C7 119.0(4)
C5 N1 Mo1 119.9(3)
C7 N1 Mo1 121.0(3)
C12 N2 C8 118.6(4)
C12 N2 Mo1 124.3(3)
C8 N2 Mo1 117.0(3)
O1 C1 Mo1 177.2(5)
O2 C2 Mo1 170.0(4)
O3 C3 Mo1 179.5(5)
O4 C4 Mo1 171.2(4)
N1 C5 C8 115.6(4)
N1 C5 C6 124.8(4)
C8 C5 C6 119.6(4)
N2 C8 C9 121.1(4)
N2 C8 C5 115.9(3)
C9 C8 C5 123.0(4)
C10 C9 C8 119.5(5)
C9 C10 C11 119.9(5)
C10 C11 C12 119.2(5)
N2 C12 C11 121.6(5)
C3A Mo2 C1A 87.8(2)
C3A Mo2 C4A 86.5(2)
C1A Mo2 C4A 87.6(2)
C3A Mo2 C2A 86.2(2)
C1A Mo2 C2A 89.2(2)
C4A Mo2 C2A 172.2(2)
C3A Mo2 N1A 102.7(2)
C1A Mo2 N1A 169.3(2)
C4A Mo2 N1A 90.64(14)
C2A Mo2 N1A 93.8(2)
C3A Mo2 N2A 173.9(2)
C1A Mo2 N2A 98.1(2)
C4A Mo2 N2A 95.25(14)
C2A Mo2 N2A 92.3(2)
N1A Mo2 N2A 71.47(13)
C5A N1A C7A 119.1(4)
C5A N1A Mo2 120.1(3)
C7A N1A Mo2 120.7(3)
C12A N2A C8A 118.3(4)
C12A N2A Mo2 124.5(3)
C8A N2A Mo2 117.2(3)
O1A C1A Mo2 178.0(4)
O2A C2A Mo2 174.2(4)
O3A C3A Mo2 178.4(4)
O4A C4A Mo2 173.1(4)
N1A C5A C8A 115.7(4)
N1A C5A C6A 124.5(5)
C8A C5A C6A 119.8(4)
N2A C8A C9A 120.4(4)
N2A C8A C5A 115.4(4)
C9A C8A C5A 124.2(4)
C10A C9A C8A 120.1(5)
C9A C10A C11A 119.6(5)
C10A C11A C12A 118.8(5)
N2A C12A C11A 122.8(5)

loop_
_geom_bond_atom_site_label_1
_geom_bond_atom_site_label_2
_geom_bond_site_symmetry_2
_geom_bond_distance
_geom_bond_publ_flag
Mo1 C1 . 1.958(6) y
Mo1 C2 . 2.018(4) y
Mo1 C3 . 1.947(5) y
Mo1 C4 . 2.052(5) y
Mo1 N1 . 2.236(3) y
Mo1 N2 . 2.242(3) y
N1 C5 . 1.287(5) ?
N1 C7 . 1.472(5) ?
N2 C12 . 1.335(5) ?
N2 C8 . 1.353(5) ?
C1 O1 . 1.148(6) ?
C2 O2 . 1.141(5) ?
C3 O3 . 1.154(5) ?
C4 O4 . 1.131(6) ?
C5 C8 . 1.470(6) ?
C5 C6 . 1.497(6) ?
C8 C9 . 1.398(6) ?
C9 C10 . 1.340(6) ?
C10 C11 . 1.370(7) ?
C11 C12 . 1.388(6) ?
Mo2 C1A . 1.959(5) y
Mo2 C2A . 2.033(4) y
Mo2 C3A . 1.947(5) y
Mo2 C4A . 2.031(4) y
Mo2 N1A . 2.233(3) y
Mo2 N2A . 2.234(3) y
N1A C5A . 1.278(5) ?
N1A C7A . 1.468(6) ?
N2A C12A . 1.331(6) ?
N2A C8A . 1.355(5) ?
C1A O1A . 1.152(5) ?
C2A O2A . 1.131(5) ?
C3A O3A . 1.161(5) ?
C4A O4A . 1.136(5) ?
C5A C8A . 1.471(6) ?
C5A C6A . 1.500(6) ?
C8A C9A . 1.394(6) ?
C9A C10A . 1.351(7) ?
C10A C11A . 1.360(7) ?
C11A C12A . 1.380(7) ?
